data_1547653
loop_
_publ_author_name
'Wang, Ya'
'Shi, Chao'
'Han, Xiang-Bin'

_publ_section_title
;
 Mixed Bromine--Chlorine Induced Great Dielectric and Second-Order
 Nonlinear Optical Properties Changes in Phase Transitions Compounds
 [H2mdap][BiBr5(1-x)Cl5x] (x = 0.00--1.00)
;
_journal_issue 41
_journal_name_full 'The Journal of Physical Chemistry C'
_journal_page_first 23039
_journal_paper_doi 10.1021/acs.jpcc.7b05126
_journal_volume 121
_journal_year 2017
_chemical_formula_sum 'C4 H14 Bi Br5 N2'
_chemical_formula_weight 698.65
_space_group_crystal_system orthorhombic
_space_group_IT_number 33
_space_group_name_Hall 'P 2c -2n'
_space_group_name_H-M_alt 'P n a 21'
_symmetry_space_group_name_Hall 'P 2c -2n'
_symmetry_space_group_name_H-M 'P n a 21'
_atom_sites_solution_hydrogens geom
_audit_creation_method SHELXL-2014/7
_cell_angle_alpha 90
_cell_angle_beta 90
_cell_angle_gamma 90
_cell_formula_units_Z 4
_cell_length_a 18.297(4)
_cell_length_b 10.234(2)
_cell_length_c 7.8231(16)
_cell_measurement_reflns_used 3358
_cell_measurement_temperature 293(2)
_cell_measurement_theta_max 27.476
_cell_measurement_theta_min 3.278
_cell_volume 1464.9(5)
_computing_structure_refinement 'SHELXL-2014/7 (Sheldrick, 2014)'
_diffrn_ambient_temperature 293(2)
_diffrn_measured_fraction_theta_full 0.998
_diffrn_measured_fraction_theta_max 0.998
_diffrn_measurement_device_type 'Rigaku, SCXmini'
_diffrn_measurement_method '\w scans'
_diffrn_radiation_type MoK\a
_diffrn_radiation_wavelength 0.71073
_diffrn_reflns_av_R_equivalents 0.0894
_diffrn_reflns_av_unetI/netI 0.0997
_diffrn_reflns_Laue_measured_fraction_full 0.998
_diffrn_reflns_Laue_measured_fraction_max 0.998
_diffrn_reflns_limit_h_max 23
_diffrn_reflns_limit_h_min -15
_diffrn_reflns_limit_k_max 13
_diffrn_reflns_limit_k_min -13
_diffrn_reflns_limit_l_max 10
_diffrn_reflns_limit_l_min -9
_diffrn_reflns_number 9796
_diffrn_reflns_point_group_measured_fraction_full 0.999
_diffrn_reflns_point_group_measured_fraction_max 0.999
_diffrn_reflns_theta_full 25.242
_diffrn_reflns_theta_max 27.476
_diffrn_reflns_theta_min 3.278
_exptl_absorpt_coefficient_mu 25.638
_exptl_absorpt_correction_T_max 0.001
_exptl_absorpt_correction_T_min 0.000
_exptl_absorpt_correction_type multi-scan
_exptl_crystal_colour pale-yellow
_exptl_crystal_density_diffrn 3.168
_exptl_crystal_density_method 'not measured'
_exptl_crystal_description block
_exptl_crystal_F_000 1240
_exptl_crystal_size_max 0.34
_exptl_crystal_size_mid 0.3
_exptl_crystal_size_min 0.28
_refine_diff_density_max 2.081
_refine_diff_density_min -1.275
_refine_diff_density_rms 0.245
_refine_ls_abs_structure_details
;
 Refined as an inversion twin.
;
_refine_ls_abs_structure_Flack 0.27(2)
_refine_ls_extinction_coef 0.0055(2)
_refine_ls_extinction_expression Fc^*^=kFc[1+0.001xFc^2^\l^3^/sin(2\q)]^-1/4^
_refine_ls_extinction_method 'SHELXL-2014/7 (Sheldrick 2014'
_refine_ls_goodness_of_fit_ref 0.997
_refine_ls_hydrogen_treatment constr
_refine_ls_matrix_type full
_refine_ls_number_parameters 113
_refine_ls_number_reflns 3345
_refine_ls_number_restraints 31
_refine_ls_restrained_S_all 0.994
_refine_ls_R_factor_all 0.0722
_refine_ls_R_factor_gt 0.0492
_refine_ls_shift/su_max 0.000
_refine_ls_shift/su_mean 0.000
_refine_ls_structure_factor_coef Fsqd
_refine_ls_weighting_details 'w=1/[\s^2^(Fo^2^)+(0.0184P)^2^] where P=(Fo^2^+2Fc^2^)/3'
_refine_ls_weighting_scheme calc
_refine_ls_wR_factor_gt 0.0791
_refine_ls_wR_factor_ref 0.0851
_reflns_Friedel_coverage 0.864
_reflns_Friedel_fraction_full 1.000
_reflns_Friedel_fraction_max 0.999
_reflns_number_gt 2541
_reflns_number_total 3358
_reflns_threshold_expression 'I > 2\s(I)'
_cod_data_source_file jp7b05126_si_002.cif
_cod_data_source_block 0.00_293K
_cod_depositor_comments
;
The following automatic conversions were performed:

'_exptl_absorpt_correction_type' value 'Multi-scan' changed to
'multi-scan' according to
/home/data/users/saulius/crontab/automatic-downloads/rss-feeds/ACS/lib/dictionaries/cif_core.dic
dictionary named 'cif_core.dic' version 2.4.2 from 2011-04-26.

Automatic conversion script
Id: cif_fix_values 4973 2017-02-22 13:04:09Z antanas 

 Adding full bibliography for 1547653--1547662.cif.
;
_cod_database_code 1547653
_shelx_shelxl_version_number 2014/7
_shelx_space_group_comment
;
The symmetry employed for this shelxl refinement is uniquely defined
by the following loop, which should always be used as a source of
symmetry information in preference to the above space-group names.
They are only intended as comments.
;
_shelx_estimated_absorpt_t_min 0.000
_shelx_estimated_absorpt_t_max 0.001

loop_
_space_group_symop_operation_xyz
'x, y, z'
'-x, -y, z+1/2'
'-x+1/2, y+1/2, z+1/2'
'x+1/2, -y+1/2, z'

loop_
_atom_site_label
_atom_site_type_symbol
_atom_site_fract_x
_atom_site_fract_y
_atom_site_fract_z
_atom_site_U_iso_or_equiv
_atom_site_adp_type
_atom_site_occupancy
_atom_site_site_symmetry_order
_atom_site_calc_flag
_atom_site_refinement_flags_posn
_atom_site_refinement_flags_adp
Bi1 Bi 0.43388(4) 0.32477(5) 0.35521(7) 0.0254(2) Uani 1 1 d . .
Br5 Br 0.30017(11) 0.46348(18) 0.3493(5) 0.0480(5) Uani 1 1 d . .
Br2 Br 0.39124(13) 0.19068(18) 0.6455(3) 0.0417(6) Uani 1 1 d . .
Br3 Br 0.37315(13) 0.14886(18) 0.1338(3) 0.0356(5) Uani 1 1 d . .
Br4 Br 0.56048(11) 0.16189(17) 0.3502(5) 0.0425(5) Uani 1 1 d . .
Br1 Br 0.48679(13) 0.4598(2) 0.0444(3) 0.0458(6) Uani 1 1 d . .
N2 N 0.3007(9) 0.4178(15) 0.908(2) 0.042(5) Uani 1 1 d . U
H2A H 0.2986 0.4118 1.0215 0.050 Uiso 1 1 calc R U
H2B H 0.3414 0.3779 0.8739 0.050 Uiso 1 1 calc R U
C1 C 0.1047(11) 0.3043(19) 0.845(4) 0.049(5) Uani 1 1 d . U
H1A H 0.1061 0.3131 0.7214 0.059 Uiso 1 1 calc R U
H1B H 0.1035 0.2120 0.8729 0.059 Uiso 1 1 calc R U
C4 C 0.3050(12) 0.5553(19) 0.861(5) 0.067(6) Uani 1 1 d . U
H4A H 0.2622 0.6000 0.9010 0.101 Uiso 1 1 calc R U
H4B H 0.3080 0.5629 0.7388 0.101 Uiso 1 1 calc R U
H4C H 0.3476 0.5937 0.9119 0.101 Uiso 1 1 calc R U
N1 N 0.0399(9) 0.3696(15) 0.913(2) 0.048(6) Uani 1 1 d . U
H1C H 0.0406 0.4535 0.8833 0.072 Uiso 1 1 calc R U
H1D H 0.0399 0.3633 1.0268 0.072 Uiso 1 1 calc R U
H1E H -0.0001 0.3318 0.8715 0.072 Uiso 1 1 calc R U
C2 C 0.1748(15) 0.371(2) 0.928(3) 0.067(7) Uani 1 1 d . U
H2C H 0.1670 0.4647 0.9357 0.080 Uiso 1 1 calc R U
H2D H 0.1818 0.3376 1.0425 0.080 Uiso 1 1 calc R U
C3 C 0.2358(12) 0.347(2) 0.833(5) 0.080(9) Uani 1 1 d . U
H3A H 0.2280 0.3764 0.7163 0.096 Uiso 1 1 calc R U
H3B H 0.2454 0.2540 0.8305 0.096 Uiso 1 1 calc R U

loop_
_atom_site_aniso_label
_atom_site_aniso_U_11
_atom_site_aniso_U_22
_atom_site_aniso_U_33
_atom_site_aniso_U_23
_atom_site_aniso_U_13
_atom_site_aniso_U_12
Bi1 0.0305(4) 0.0231(3) 0.0225(3) 0.0001(5) -0.0022(5) -0.0038(3)
Br5 0.0401(12) 0.0547(12) 0.0493(12) -0.0007(18) 0.0038(17) 0.0138(10)
Br2 0.0550(16) 0.0455(12) 0.0245(10) 0.0088(11) 0.0002(12) -0.0074(10)
Br3 0.0434(14) 0.0335(10) 0.0298(11) -0.0050(10) -0.0039(11) -0.0144(9)
Br4 0.0391(12) 0.0403(10) 0.0482(11) -0.0021(16) -0.0093(16) 0.0089(9)
Br1 0.0474(15) 0.0470(13) 0.0431(13) 0.0189(11) 0.0121(12) -0.0078(11)
N2 0.023(10) 0.054(11) 0.049(13) 0.012(8) 0.000(8) 0.005(8)
C1 0.043(13) 0.062(13) 0.042(12) 0.002(15) -0.006(16) -0.001(10)
C4 0.052(15) 0.072(15) 0.078(17) 0.00(2) 0.00(2) -0.004(12)
N1 0.031(11) 0.042(10) 0.072(15) -0.005(9) -0.008(10) 0.003(8)
C2 0.075(19) 0.084(16) 0.042(13) 0.018(13) 0.015(14) 0.007(16)
C3 0.044(15) 0.074(15) 0.12(2) 0.015(19) 0.039(19) -0.004(12)

loop_
_atom_type_symbol
_atom_type_description
_atom_type_scat_dispersion_real
_atom_type_scat_dispersion_imag
_atom_type_scat_source
C C 0.0033 0.0016 'International Tables Vol C Tables 4.2.6.8 and 6.1.1.4'
H H 0.0000 0.0000 'International Tables Vol C Tables 4.2.6.8 and 6.1.1.4'
Bi Bi -4.1077 10.2566 'International Tables Vol C Tables 4.2.6.8 and 6.1.1.4'
Br Br -0.2901 2.4595 'International Tables Vol C Tables 4.2.6.8 and 6.1.1.4'
N N 0.0061 0.0033 'International Tables Vol C Tables 4.2.6.8 and 6.1.1.4'

loop_
_geom_angle_atom_site_label_1
_geom_angle_atom_site_label_2
_geom_angle_atom_site_label_3
_geom_angle
_geom_angle_site_symmetry_3
Br3 Bi1 Br2 94.52(8) .
Br3 Bi1 Br5 88.20(8) .
Br2 Bi1 Br5 91.06(8) .
Br3 Bi1 Br4 86.36(8) .
Br2 Bi1 Br4 87.16(9) .
Br5 Bi1 Br4 174.13(6) .
Br3 Bi1 Br1 85.41(7) .
Br2 Bi1 Br1 176.93(7) .
Br5 Bi1 Br1 92.01(8) .
Br4 Bi1 Br1 89.77(9) .
Br3 Bi1 Br1 169.88(7) 2_665
Br2 Bi1 Br1 95.46(7) 2_665
Br5 Bi1 Br1 93.29(7) 2_665
Br4 Bi1 Br1 92.45(7) 2_665
Br1 Bi1 Br1 84.53(3) 2_665
Bi1 Br1 Bi1 154.02(9) 2_664
C4 N2 C3 114.0(18) .
C4 N2 H2A 108.8 .
C3 N2 H2A 108.8 .
C4 N2 H2B 108.8 .
C3 N2 H2B 108.8 .
H2A N2 H2B 107.7 .
N1 C1 C2 107.9(19) .
N1 C1 H1A 110.1 .
C2 C1 H1A 110.1 .
N1 C1 H1B 110.1 .
C2 C1 H1B 110.1 .
H1A C1 H1B 108.4 .
N2 C4 H4A 109.5 .
N2 C4 H4B 109.5 .
H4A C4 H4B 109.5 .
N2 C4 H4C 109.5 .
H4A C4 H4C 109.5 .
H4B C4 H4C 109.5 .
C1 N1 H1C 109.5 .
C1 N1 H1D 109.5 .
H1C N1 H1D 109.5 .
C1 N1 H1E 109.5 .
H1C N1 H1E 109.5 .
H1D N1 H1E 109.5 .
C3 C2 C1 111(2) .
C3 C2 H2C 109.4 .
C1 C2 H2C 109.4 .
C3 C2 H2D 109.4 .
C1 C2 H2D 109.4 .
H2C C2 H2D 108.0 .
C2 C3 N2 110(3) .
C2 C3 H3A 109.6 .
N2 C3 H3A 109.6 .
C2 C3 H3B 109.6 .
N2 C3 H3B 109.6 .
H3A C3 H3B 108.1 .

loop_
_geom_bond_atom_site_label_1
_geom_bond_atom_site_label_2
_geom_bond_distance
_geom_bond_site_symmetry_2
Bi1 Br3 2.734(2) .
Bi1 Br2 2.766(2) .
Bi1 Br5 2.829(2) .
Bi1 Br4 2.854(2) .
Bi1 Br1 2.960(2) .
Bi1 Br1 3.026(2) 2_665
Br1 Bi1 3.026(2) 2_664
N2 C4 1.46(2) .
N2 C3 1.51(3) .
N2 H2A 0.8900 .
N2 H2B 0.8900 .
C1 N1 1.46(2) .
C1 C2 1.59(3) .
C1 H1A 0.9700 .
C1 H1B 0.9700 .
C4 H4A 0.9600 .
C4 H4B 0.9600 .
C4 H4C 0.9600 .
N1 H1C 0.8900 .
N1 H1D 0.8900 .
N1 H1E 0.8900 .
C2 C3 1.36(3) .
C2 H2C 0.9700 .
C2 H2D 0.9700 .
C3 H3A 0.9700 .
C3 H3B 0.9700 .

loop_
_geom_hbond_atom_site_label_D
_geom_hbond_atom_site_label_H
_geom_hbond_atom_site_label_A
_geom_hbond_distance_DH
_geom_hbond_distance_HA
_geom_hbond_distance_DA
_geom_hbond_angle_DHA
_geom_hbond_site_symmetry_A
C3 H3B Br2 0.97 3.10 3.58(3) 111.7 .
N2 H2B Br2 0.89 2.77 3.517(17) 141.7 .
C3 H3B Br2 0.97 3.10 3.58(3) 111.7 .
N2 H2B Br2 0.89 2.77 3.517(17) 141.7 .
C3 H3B Br2 0.97 3.10 3.58(3) 111.7 .
N2 H2B Br2 0.89 2.77 3.517(17) 141.7 .
N2 H2B Br2 0.89 2.77 3.517(17) 141.7 .
C3 H3B Br2 0.97 3.10 3.58(3) 111.7 .
N2 H2B Br2 0.89 2.77 3.517(17) 141.7 .
C3 H3B Br2 0.97 3.10 3.58(3) 111.7 .
N2 H2A Br5 0.89 2.62 3.483(17) 164.1 1_556
N2 H2B Br2 0.89 2.77 3.517(17) 141.7 .
N2 H2B Br1 0.89 3.09 3.594(16) 117.8 1_556
C1 H1A Br4 0.97 3.03 3.97(3) 162.5 4_455
C1 H1B Br5 0.97 3.10 3.90(2) 140.6 3_545
C1 H1B Br1 0.97 3.08 3.80(2) 132.2 4_456
C4 H4C Br4 0.96 3.05 3.80(2) 135.8 2_665
C4 H4C Br1 0.96 3.07 3.75(2) 129.2 1_556
N1 H1C Br4 0.89 2.83 3.545(15) 137.8 3
N1 H1D Br4 0.89 2.57 3.45(2) 171.3 4_456
N1 H1E Br2 0.89 2.67 3.489(18) 153.2 4_455
N1 H1E Br3 0.89 3.10 3.510(17) 110.1 4_456
C2 H2C Br2 0.97 3.03 3.88(3) 147.1 3
C2 H2C Br3 0.97 3.11 3.76(2) 125.7 3
C3 H3B Br5 0.97 3.09 3.98(2) 153.6 3_545
C3 H3B Br2 0.97 3.10 3.58(3) 111.7 .

loop_
_geom_torsion_atom_site_label_1
_geom_torsion_atom_site_label_2
_geom_torsion_atom_site_label_3
_geom_torsion_atom_site_label_4
_geom_torsion
N1 C1 C2 C3 -160(2)
C1 C2 C3 N2 176.7(19)
C4 N2 C3 C2 -81(3)
